data_1570829
loop_
_publ_author_name
'Rieser, Theresa E.'
'Sch&#xe4;dle, Dorothea'
'Maichle-M&#xf6;ssmer, C&#xe4;cilia'
'Anwander, Reiner'

_publ_section_title
;
 Terminal dysprosium and holmium organoimides.
;
_journal_issue 10
_journal_name_full 'Chemical science'
_journal_page_first 3562
_journal_page_last 3570
_journal_paper_doi 10.1039/d3sc06584g
_journal_volume 15
_journal_year 2024
_chemical_formula_sum 'C37 H61 B Dy N7'
_chemical_formula_weight 777.23
_chemical_properties_physical Air-sensitive,Moisture-sensitive
_space_group_crystal_system monoclinic
_space_group_IT_number 14
_space_group_name_Hall '-P 2ybc'
_space_group_name_H-M_alt 'P 1 21/c 1'
_atom_sites_solution_hydrogens mixed
_audit_creation_method SHELXL-2014/7
_audit_update_record
;
2023-12-05 deposited with the CCDC.	2024-01-19 downloaded from the CCDC.
;
_cell_angle_alpha 90
_cell_angle_beta 98.396(2)
_cell_angle_gamma 90
_cell_formula_units_Z 4
_cell_length_a 11.6084(10)
_cell_length_b 18.3503(15)
_cell_length_c 18.8307(15)
_cell_measurement_reflns_used 9846
_cell_measurement_temperature 100(2)
_cell_measurement_theta_max 32.145
_cell_measurement_theta_min 2.833
_cell_volume 3968.3(6)
_computing_cell_refinement 'SAINT V8.38A (Bruker AXS Inc., 2017)'
_computing_data_collection 'APEX3 v2017.3-0 (Bruker AXS)'
_computing_data_reduction 'SAINT V8.38A (Bruker AXS Inc., 2017)'
_computing_structure_refinement 'SHELXL-2014/7 (Sheldrick, 2014)'
_computing_structure_solution 'XT, VERSION 2014/5,SHELXS-13 (Sheldrick 2008)'
_diffrn_ambient_temperature 100(2)
_diffrn_measured_fraction_theta_full 1.000
_diffrn_measured_fraction_theta_max 1.000
_diffrn_measurement_device_type 'Bruker APEX II DUO'
_diffrn_measurement_method 'omega scans'
_diffrn_radiation_type MoK\a
_diffrn_radiation_wavelength 0.71073
_diffrn_reflns_av_R_equivalents 0.0532
_diffrn_reflns_av_unetI/netI 0.0275
_diffrn_reflns_Laue_measured_fraction_full 1.000
_diffrn_reflns_Laue_measured_fraction_max 1.000
_diffrn_reflns_limit_h_max 16
_diffrn_reflns_limit_h_min -16
_diffrn_reflns_limit_k_max 26
_diffrn_reflns_limit_k_min -26
_diffrn_reflns_limit_l_max 26
_diffrn_reflns_limit_l_min -26
_diffrn_reflns_number 107390
_diffrn_reflns_point_group_measured_fraction_full 1.000
_diffrn_reflns_point_group_measured_fraction_max 1.000
_diffrn_reflns_theta_full 25.242
_diffrn_reflns_theta_max 30.507
_diffrn_reflns_theta_min 1.558
_diffrn_source 'ImuS-focus sealed tube'
_exptl_absorpt_coefficient_mu 1.916
_exptl_absorpt_correction_type multi-scan
_exptl_absorpt_process_details sadabs
_exptl_crystal_colour colourless
_exptl_crystal_density_diffrn 1.301
_exptl_crystal_description plate
_exptl_crystal_F_000 1612
_exptl_crystal_size_max 0.198
_exptl_crystal_size_mid 0.117
_exptl_crystal_size_min 0.091
_exptl_transmission_factor_max 0.7471
_exptl_transmission_factor_min 0.6443
_refine_diff_density_max 1.640
_refine_diff_density_min -1.089
_refine_diff_density_rms 0.087
_refine_ls_extinction_method none
_refine_ls_goodness_of_fit_ref 1.052
_refine_ls_hydrogen_treatment mixed
_refine_ls_matrix_type full
_refine_ls_number_parameters 471
_refine_ls_number_reflns 12124
_refine_ls_number_restraints 90
_refine_ls_restrained_S_all 1.051
_refine_ls_R_factor_all 0.0368
_refine_ls_R_factor_gt 0.0279
_refine_ls_shift/su_max 0.002
_refine_ls_shift/su_mean 0.000
_refine_ls_structure_factor_coef Fsqd
_refine_ls_weighting_details 'w=1/[\s^2^(Fo^2^)+(0.0238P)^2^+4.4394P] where P=(Fo^2^+2Fc^2^)/3'
_refine_ls_weighting_scheme calc
_refine_ls_wR_factor_gt 0.0623
_refine_ls_wR_factor_ref 0.0667
_reflns_Friedel_coverage 0.000
_reflns_number_gt 10307
_reflns_number_total 12124
_reflns_threshold_expression 'I > 2\s(I)'
_cod_data_source_file d3sc06584g2.cif
_cod_data_source_block 2-Dy_mo_TR130_2_0m_a
_cod_depositor_comments 'Adding full bibliography for 1570817--1570831.cif.'
_cod_original_sg_symbol_H-M 'P 21/c'
_cod_database_code 1570829
_shelx_shelxl_version_number 2014/7
_shelx_space_group_comment
;
The symmetry employed for this shelxl refinement is uniquely defined
by the following loop, which should always be used as a source of
symmetry information in preference to the above space-group names.
They are only intended as comments.
;
_shelx_estimated_absorpt_t_min 0.703
_shelx_estimated_absorpt_t_max 0.845

loop_
_space_group_symop_operation_xyz
'x, y, z'
'-x, y+1/2, -z+1/2'
'-x, -y, -z'
'x, -y-1/2, z-1/2'

loop_
_atom_site_label
_atom_site_type_symbol
_atom_site_fract_x
_atom_site_fract_y
_atom_site_fract_z
_atom_site_U_iso_or_equiv
_atom_site_adp_type
_atom_site_occupancy
_atom_site_site_symmetry_order
_atom_site_calc_flag
_atom_site_refinement_flags_posn
_atom_site_refinement_flags_adp
_atom_site_refinement_flags_occupancy
_atom_site_disorder_assembly
_atom_site_disorder_group
C1 C 0.61120(19) 0.27197(12) 0.42510(12) 0.0238(4) Uani 1 1 d . . . . .
C2 C 0.6316(2) 0.21296(13) 0.47169(13) 0.0286(5) Uani 1 1 d . . . . .
H2 H 0.7008 0.2029 0.5037 0.034 Uiso 1 1 calc R U . . .
C3 C 0.5313(2) 0.17241(11) 0.46191(12) 0.0251(4) Uani 1 1 d . . . . .
C4 C 0.6962(2) 0.33236(13) 0.41559(14) 0.0304(5) Uani 1 1 d . . . . .
C5 C 0.7436(2) 0.32007(16) 0.34424(15) 0.0402(6) Uani 1 1 d . . . . .
H5A H 0.6787 0.3191 0.3046 0.060 Uiso 1 1 calc R U . . .
H5B H 0.7853 0.2735 0.3461 0.060 Uiso 1 1 calc R U . . .
H5C H 0.7969 0.3598 0.3366 0.060 Uiso 1 1 calc R U . . .
C6 C 0.7991(2) 0.33025(15) 0.47726(16) 0.0386(6) Uani 1 1 d . . . . .
H6A H 0.8390 0.2832 0.4770 0.058 Uiso 1 1 calc R U . . .
H6B H 0.7701 0.3366 0.5232 0.058 Uiso 1 1 calc R U . . .
H6C H 0.8538 0.3696 0.4708 0.058 Uiso 1 1 calc R U . . .
C7 C 0.6374(2) 0.40679(13) 0.41768(15) 0.0359(5) Uani 1 1 d . . . . .
H7A H 0.6945 0.4454 0.4137 0.054 Uiso 1 1 calc R U . . .
H7B H 0.6064 0.4121 0.4631 0.054 Uiso 1 1 calc R U . . .
H7C H 0.5736 0.4106 0.3776 0.054 Uiso 1 1 calc R U . . .
C8 C 0.5039(2) 0.10387(14) 0.49938(15) 0.0388(6) Uani 1 1 d . . . . .
H8A H 0.4823 0.0654 0.4638 0.058 Uiso 1 1 calc R U . . .
H8B H 0.4390 0.1129 0.5262 0.058 Uiso 1 1 calc R U . . .
H8C H 0.5725 0.0885 0.5327 0.058 Uiso 1 1 calc R U . . .
C9 C 0.3884(2) 0.15589(12) 0.19655(12) 0.0241(4) Uani 1 1 d . . . . .
C10 C 0.3309(2) 0.09041(12) 0.20402(13) 0.0300(5) Uani 1 1 d . . . . .
H10 H 0.3193 0.0518 0.1701 0.036 Uiso 1 1 calc R U . . .
C11 C 0.2939(2) 0.09273(12) 0.27032(13) 0.0273(4) Uani 1 1 d . . . . .
C12 C 0.4526(2) 0.18027(13) 0.13634(12) 0.0297(4) Uani 1 1 d . U . . .
C16 C 0.2300(2) 0.03597(13) 0.30608(15) 0.0366(6) Uani 1 1 d . . . . .
H16A H 0.2079 -0.0041 0.2725 0.055 Uiso 1 1 calc R U . . .
H16B H 0.1599 0.0575 0.3207 0.055 Uiso 1 1 calc R U . . .
H16C H 0.2805 0.0174 0.3485 0.055 Uiso 1 1 calc R U . . .
C17 C 0.17146(18) 0.35237(12) 0.39402(12) 0.0231(4) Uani 1 1 d . . . . .
C18 C 0.1089(2) 0.30777(13) 0.43485(13) 0.0278(5) Uani 1 1 d . . . . .
H18 H 0.0464 0.3220 0.4592 0.033 Uiso 1 1 calc R U . . .
C19 C 0.15592(19) 0.23904(12) 0.43287(12) 0.0249(4) Uani 1 1 d . . . . .
C20 C 0.1566(2) 0.43307(12) 0.38074(13) 0.0286(5) Uani 1 1 d . . . . .
C21 C 0.1391(3) 0.47024(16) 0.45126(16) 0.0520(8) Uani 1 1 d . . . . .
H21A H 0.1255 0.5224 0.4428 0.078 Uiso 1 1 calc R U . . .
H21B H 0.2088 0.4634 0.4868 0.078 Uiso 1 1 calc R U . . .
H21C H 0.0717 0.4487 0.4693 0.078 Uiso 1 1 calc R U . . .
C22 C 0.0494(2) 0.44720(14) 0.32542(15) 0.0366(5) Uani 1 1 d . . . . .
H22A H 0.0590 0.4233 0.2801 0.055 Uiso 1 1 calc R U . . .
H22B H 0.0400 0.4998 0.3175 0.055 Uiso 1 1 calc R U . . .
H22C H -0.0197 0.4276 0.3430 0.055 Uiso 1 1 calc R U . . .
C23 C 0.2633(2) 0.46541(14) 0.3544(2) 0.0519(8) Uani 1 1 d . . . . .
H23A H 0.2708 0.4452 0.3071 0.078 Uiso 1 1 calc R U . . .
H23B H 0.3330 0.4534 0.3884 0.078 Uiso 1 1 calc R U . . .
H23C H 0.2550 0.5185 0.3508 0.078 Uiso 1 1 calc R U . . .
C24 C 0.1252(2) 0.17211(13) 0.47050(15) 0.0349(5) Uani 1 1 d . . . . .
H24A H 0.1124 0.1318 0.4362 0.052 Uiso 1 1 calc R U . . .
H24B H 0.0540 0.1808 0.4915 0.052 Uiso 1 1 calc R U . . .
H24C H 0.1890 0.1597 0.5086 0.052 Uiso 1 1 calc R U . . .
C25 C 0.13090(19) 0.36832(12) 0.15943(11) 0.0237(4) Uani 1 1 d . . . . .
C26 C 0.0459(2) 0.31314(13) 0.15753(12) 0.0274(4) Uani 1 1 d . . . . .
C27 C -0.0677(2) 0.32713(14) 0.12481(14) 0.0335(5) Uani 1 1 d . . . . .
H27 H -0.1250 0.2901 0.1244 0.040 Uiso 1 1 calc R U . . .
C28 C -0.0988(2) 0.39345(15) 0.09307(15) 0.0370(6) Uani 1 1 d . . . . .
H28 H -0.1760 0.4015 0.0698 0.044 Uiso 1 1 calc R U . . .
C29 C -0.0162(2) 0.44807(13) 0.09554(14) 0.0329(5) Uani 1 1 d . . . . .
H29 H -0.0378 0.4939 0.0741 0.039 Uiso 1 1 calc R U . . .
C30 C 0.0975(2) 0.43752(12) 0.12863(12) 0.0276(4) Uani 1 1 d . . . . .
C31 C 0.0753(2) 0.23837(13) 0.19053(12) 0.0287(5) Uani 1 1 d . . . . .
H31 H 0.1603 0.2381 0.2098 0.034 Uiso 1 1 calc R U . . .
C32 C 0.0532(3) 0.17723(14) 0.13471(15) 0.0431(6) Uani 1 1 d . . . . .
H32A H -0.0296 0.1760 0.1149 0.065 Uiso 1 1 calc R U . . .
H32B H 0.0759 0.1304 0.1576 0.065 Uiso 1 1 calc R U . . .
H32C H 0.0993 0.1862 0.0959 0.065 Uiso 1 1 calc R U . . .
C33 C 0.0091(3) 0.22349(17) 0.25259(15) 0.0426(6) Uani 1 1 d . . . . .
H33A H -0.0746 0.2218 0.2349 0.064 Uiso 1 1 calc R U . . .
H33B H 0.0250 0.2624 0.2884 0.064 Uiso 1 1 calc R U . . .
H33C H 0.0340 0.1766 0.2746 0.064 Uiso 1 1 calc R U . . .
C34 C 0.1863(2) 0.49916(13) 0.13359(14) 0.0330(5) Uani 1 1 d . . . . .
H34 H 0.2380 0.4936 0.1806 0.040 Uiso 1 1 calc R U . . .
C35 C 0.1340(3) 0.57532(16) 0.1326(2) 0.0581(9) Uani 1 1 d . . . . .
H35A H 0.0884 0.5847 0.0855 0.087 Uiso 1 1 calc R U . . .
H35B H 0.1967 0.6114 0.1420 0.087 Uiso 1 1 calc R U . . .
H35C H 0.0833 0.5789 0.1698 0.087 Uiso 1 1 calc R U . . .
C36 C 0.2638(3) 0.49427(17) 0.07537(17) 0.0469(7) Uani 1 1 d . . . . .
H36A H 0.2171 0.5031 0.0285 0.070 Uiso 1 1 calc R U . . .
H36B H 0.2987 0.4456 0.0760 0.070 Uiso 1 1 calc R U . . .
H36C H 0.3256 0.5310 0.0842 0.070 Uiso 1 1 calc R U . . .
C37 C 0.4976(2) 0.42300(13) 0.23957(14) 0.0350(5) Uani 1 1 d . . . . .
H37A H 0.4806 0.4272 0.1872 0.053 Uiso 1 1 calc R U . . .
H37B H 0.5806 0.4129 0.2537 0.053 Uiso 1 1 calc R U . . .
H37C H 0.4773 0.4687 0.2616 0.053 Uiso 1 1 calc R U . . .
B1 B 0.3301(2) 0.18049(12) 0.38100(13) 0.0220(4) Uani 1 1 d . . . . .
H1 H 0.308(2) 0.1325(13) 0.4101(13) 0.019(6) Uiso 1 1 d . . . . .
Dy1 Dy 0.38334(2) 0.32384(2) 0.27973(2) 0.01937(3) Uani 1 1 d . . . . .
N1 N 0.45459(15) 0.20554(9) 0.41147(9) 0.0211(3) Uani 1 1 d . . . . .
N2 N 0.50384(15) 0.26765(9) 0.38782(10) 0.0219(3) Uani 1 1 d . . . . .
N3 N 0.32770(16) 0.15742(9) 0.30121(10) 0.0223(3) Uani 1 1 d . . . . .
N4 N 0.38629(16) 0.19694(9) 0.25525(10) 0.0220(3) Uani 1 1 d . . . . .
N5 N 0.24211(15) 0.24203(9) 0.39146(10) 0.0214(3) Uani 1 1 d . . . . .
N6 N 0.25220(15) 0.31237(9) 0.36727(10) 0.0213(3) Uani 1 1 d . . . . .
N7 N 0.24470(18) 0.35550(11) 0.19176(11) 0.0291(4) Uani 1 1 d . . . . .
H7 H 0.287(3) 0.3911(16) 0.1844(16) 0.037(8) Uiso 1 1 d . . . . .
C13 C 0.5215(14) 0.2478(7) 0.1553(11) 0.034(2) Uani 0.47(3) 1 d . U P A 1
H13A H 0.5690 0.2586 0.1177 0.050 Uiso 0.47(3) 1 calc R U P A 1
H13B H 0.5723 0.2407 0.2011 0.050 Uiso 0.47(3) 1 calc R U P A 1
H13C H 0.4684 0.2886 0.1596 0.050 Uiso 0.47(3) 1 calc R U P A 1
C14 C 0.5298(15) 0.1209(7) 0.1183(8) 0.049(2) Uani 0.47(3) 1 d . U P A 1
H14A H 0.4828 0.0783 0.1015 0.073 Uiso 0.47(3) 1 calc R U P A 1
H14B H 0.5845 0.1078 0.1611 0.073 Uiso 0.47(3) 1 calc R U P A 1
H14C H 0.5734 0.1374 0.0805 0.073 Uiso 0.47(3) 1 calc R U P A 1
C15 C 0.3573(11) 0.1967(9) 0.0690(6) 0.046(2) Uani 0.47(3) 1 d . U P A 1
H15A H 0.3958 0.2081 0.0274 0.069 Uiso 0.47(3) 1 calc R U P A 1
H15B H 0.3096 0.2383 0.0796 0.069 Uiso 0.47(3) 1 calc R U P A 1
H15C H 0.3075 0.1538 0.0583 0.069 Uiso 0.47(3) 1 calc R U P A 1
C13A C 0.4963(13) 0.2597(5) 0.1490(10) 0.036(2) Uani 0.53(3) 1 d . U P A 2
H13D H 0.5417 0.2737 0.1112 0.055 Uiso 0.53(3) 1 calc R U P A 2
H13E H 0.5454 0.2631 0.1959 0.055 Uiso 0.53(3) 1 calc R U P A 2
H13F H 0.4295 0.2925 0.1480 0.055 Uiso 0.53(3) 1 calc R U P A 2
C14A C 0.5637(11) 0.1292(7) 0.1400(8) 0.052(2) Uani 0.53(3) 1 d . U P A 2
H14D H 0.5389 0.0781 0.1364 0.078 Uiso 0.53(3) 1 calc R U P A 2
H14E H 0.6146 0.1370 0.1856 0.078 Uiso 0.53(3) 1 calc R U P A 2
H14F H 0.6061 0.1409 0.1001 0.078 Uiso 0.53(3) 1 calc R U P A 2
C15A C 0.3801(12) 0.1729(9) 0.0655(5) 0.052(2) Uani 0.53(3) 1 d . U P A 2
H15D H 0.4237 0.1906 0.0281 0.078 Uiso 0.53(3) 1 calc R U P A 2
H15E H 0.3088 0.2017 0.0647 0.078 Uiso 0.53(3) 1 calc R U P A 2
H15F H 0.3597 0.1216 0.0566 0.078 Uiso 0.53(3) 1 calc R U P A 2

loop_
_atom_site_aniso_label
_atom_site_aniso_U_11
_atom_site_aniso_U_22
_atom_site_aniso_U_33
_atom_site_aniso_U_23
_atom_site_aniso_U_13
_atom_site_aniso_U_12
C1 0.0212(10) 0.0259(10) 0.0247(10) -0.0002(8) 0.0049(8) 0.0013(8)
C2 0.0238(11) 0.0328(11) 0.0285(11) 0.0049(9) 0.0017(9) 0.0056(9)
C3 0.0278(11) 0.0245(9) 0.0237(10) 0.0040(8) 0.0064(8) 0.0051(8)
C4 0.0223(10) 0.0340(12) 0.0349(13) 0.0026(9) 0.0040(9) -0.0029(9)
C5 0.0290(13) 0.0554(16) 0.0381(14) 0.0035(12) 0.0109(11) -0.0109(11)
C6 0.0266(12) 0.0461(15) 0.0410(15) 0.0010(11) -0.0018(11) -0.0057(10)
C7 0.0339(13) 0.0325(12) 0.0401(14) 0.0028(10) 0.0007(11) -0.0039(10)
C8 0.0416(14) 0.0346(12) 0.0404(14) 0.0151(11) 0.0069(11) 0.0029(11)
C9 0.0265(11) 0.0247(9) 0.0209(10) -0.0019(8) 0.0027(8) 0.0033(8)
C10 0.0380(13) 0.0233(10) 0.0288(12) -0.0062(8) 0.0052(10) -0.0014(9)
C11 0.0286(11) 0.0216(9) 0.0318(12) -0.0036(8) 0.0050(9) -0.0020(8)
C12 0.0349(11) 0.0335(10) 0.0224(9) -0.0002(8) 0.0103(8) 0.0041(8)
C16 0.0425(14) 0.0280(11) 0.0410(14) -0.0057(10) 0.0119(11) -0.0112(10)
C17 0.0195(9) 0.0256(9) 0.0239(10) -0.0056(8) 0.0022(8) 0.0002(8)
C18 0.0230(10) 0.0340(11) 0.0284(11) -0.0059(9) 0.0098(9) -0.0009(8)
C19 0.0231(10) 0.0300(10) 0.0226(10) -0.0024(8) 0.0068(8) -0.0038(8)
C20 0.0268(11) 0.0244(10) 0.0357(12) -0.0066(9) 0.0077(9) 0.0005(8)
C21 0.077(2) 0.0348(13) 0.0428(16) -0.0165(12) 0.0026(15) 0.0101(14)
C22 0.0384(14) 0.0316(12) 0.0399(14) 0.0016(10) 0.0058(11) 0.0068(10)
C23 0.0342(14) 0.0251(12) 0.100(3) 0.0065(14) 0.0220(16) -0.0015(10)
C24 0.0350(13) 0.0355(12) 0.0381(14) 0.0035(10) 0.0183(11) -0.0042(10)
C25 0.0250(10) 0.0290(10) 0.0172(9) -0.0006(8) 0.0036(8) 0.0024(8)
C26 0.0249(11) 0.0342(11) 0.0226(10) 0.0009(8) 0.0014(8) 0.0014(9)
C27 0.0260(11) 0.0378(12) 0.0356(13) 0.0011(10) 0.0009(10) -0.0014(10)
C28 0.0249(12) 0.0405(13) 0.0436(15) 0.0009(11) -0.0018(10) 0.0063(10)
C29 0.0318(12) 0.0323(11) 0.0347(13) 0.0020(10) 0.0047(10) 0.0107(9)
C30 0.0285(11) 0.0291(10) 0.0260(11) -0.0002(8) 0.0072(9) 0.0047(9)
C31 0.0284(11) 0.0326(11) 0.0237(11) 0.0050(9) -0.0008(9) -0.0023(9)
C32 0.0562(18) 0.0361(13) 0.0347(14) -0.0009(11) -0.0013(12) 0.0128(12)
C33 0.0490(16) 0.0484(15) 0.0318(13) 0.0078(11) 0.0107(12) -0.0055(13)
C34 0.0334(13) 0.0282(11) 0.0375(13) 0.0038(9) 0.0051(10) 0.0044(9)
C35 0.0517(19) 0.0322(14) 0.091(3) -0.0064(15) 0.0133(18) 0.0045(13)
C36 0.0454(16) 0.0452(15) 0.0533(18) 0.0081(13) 0.0177(14) -0.0007(13)
C37 0.0304(12) 0.0348(12) 0.0392(14) 0.0082(10) 0.0027(11) -0.0084(10)
B1 0.0228(11) 0.0211(10) 0.0233(11) 0.0009(8) 0.0070(9) -0.0016(8)
Dy1 0.01858(5) 0.01836(4) 0.02142(5) 0.00137(3) 0.00378(3) -0.00117(3)
N1 0.0231(9) 0.0196(7) 0.0214(8) 0.0016(6) 0.0055(7) 0.0005(6)
N2 0.0220(8) 0.0222(8) 0.0224(9) 0.0016(6) 0.0058(7) -0.0015(6)
N3 0.0247(9) 0.0196(7) 0.0237(9) -0.0008(6) 0.0074(7) -0.0015(6)
N4 0.0248(9) 0.0213(8) 0.0206(8) -0.0005(6) 0.0054(7) 0.0007(6)
N5 0.0207(8) 0.0205(8) 0.0239(9) -0.0004(6) 0.0066(7) -0.0019(6)
N6 0.0201(8) 0.0208(8) 0.0239(9) -0.0016(6) 0.0062(7) -0.0017(6)
N7 0.0256(10) 0.0313(10) 0.0294(10) 0.0061(8) 0.0008(8) -0.0018(8)
C13 0.038(5) 0.039(3) 0.027(4) -0.001(3) 0.015(4) -0.002(3)
C14 0.059(5) 0.048(3) 0.045(6) 0.002(3) 0.027(4) 0.019(4)
C15 0.046(3) 0.058(6) 0.032(3) 0.013(3) 0.000(3) -0.006(3)
C13A 0.045(5) 0.035(2) 0.034(4) 0.000(2) 0.017(4) 0.001(2)
C14A 0.050(3) 0.058(4) 0.055(6) 0.016(4) 0.027(3) 0.022(3)
C15A 0.056(4) 0.071(6) 0.0265(18) 0.003(3) 0.001(2) -0.010(4)

loop_
_atom_type_symbol
_atom_type_description
_atom_type_scat_dispersion_real
_atom_type_scat_dispersion_imag
_atom_type_scat_source
C C 0.0033 0.0016 'International Tables Vol C Tables 4.2.6.8 and 6.1.1.4'
H H 0.0000 0.0000 'International Tables Vol C Tables 4.2.6.8 and 6.1.1.4'
B B 0.0013 0.0007 'International Tables Vol C Tables 4.2.6.8 and 6.1.1.4'
Dy Dy -0.1892 4.4098 'International Tables Vol C Tables 4.2.6.8 and 6.1.1.4'
N N 0.0061 0.0033 'International Tables Vol C Tables 4.2.6.8 and 6.1.1.4'

loop_
_geom_angle_atom_site_label_1
_geom_angle_atom_site_label_2
_geom_angle_atom_site_label_3
_geom_angle
_geom_angle_site_symmetry_1
_geom_angle_site_symmetry_3
_geom_angle_publ_flag
N2 C1 C2 110.10(19) . . ?
N2 C1 C4 123.7(2) . . ?
C2 C1 C4 126.2(2) . . ?
C3 C2 C1 105.9(2) . . ?
C3 C2 H2 127.0 . . ?
C1 C2 H2 127.0 . . ?
N1 C3 C2 108.09(19) . . ?
N1 C3 C8 123.1(2) . . ?
C2 C3 C8 128.8(2) . . ?
C1 C4 C7 110.48(19) . . ?
C1 C4 C6 109.9(2) . . ?
C7 C4 C6 107.6(2) . . ?
C1 C4 C5 108.6(2) . . ?
C7 C4 C5 111.7(2) . . ?
C6 C4 C5 108.5(2) . . ?
C4 C5 H5A 109.5 . . ?
C4 C5 H5B 109.5 . . ?
H5A C5 H5B 109.5 . . ?
C4 C5 H5C 109.5 . . ?
H5A C5 H5C 109.5 . . ?
H5B C5 H5C 109.5 . . ?
C4 C6 H6A 109.5 . . ?
C4 C6 H6B 109.5 . . ?
H6A C6 H6B 109.5 . . ?
C4 C6 H6C 109.5 . . ?
H6A C6 H6C 109.5 . . ?
H6B C6 H6C 109.5 . . ?
C4 C7 H7A 109.5 . . ?
C4 C7 H7B 109.5 . . ?
H7A C7 H7B 109.5 . . ?
C4 C7 H7C 109.5 . . ?
H7A C7 H7C 109.5 . . ?
H7B C7 H7C 109.5 . . ?
C3 C8 H8A 109.5 . . ?
C3 C8 H8B 109.5 . . ?
H8A C8 H8B 109.5 . . ?
C3 C8 H8C 109.5 . . ?
H8A C8 H8C 109.5 . . ?
H8B C8 H8C 109.5 . . ?
N4 C9 C10 109.6(2) . . ?
N4 C9 C12 121.5(2) . . ?
C10 C9 C12 128.8(2) . . ?
C11 C10 C9 106.39(19) . . ?
C11 C10 H10 126.8 . . ?
C9 C10 H10 126.8 . . ?
N3 C11 C10 107.89(19) . . ?
N3 C11 C16 123.3(2) . . ?
C10 C11 C16 128.8(2) . . ?
C14 C12 C13 110.2(8) . . ?
C15A C12 C9 111.9(6) . . ?
C14 C12 C9 109.6(6) . . ?
C13 C12 C9 111.8(8) . . ?
C15A C12 C13A 110.9(8) . . ?
C9 C12 C13A 110.4(7) . . ?
C14 C12 C15 109.4(6) . . ?
C13 C12 C15 108.7(8) . . ?
C9 C12 C15 107.1(6) . . ?
C15A C12 C14A 109.7(5) . . ?
C9 C12 C14A 106.2(5) . . ?
C13A C12 C14A 107.6(7) . . ?
C11 C16 H16A 109.5 . . ?
C11 C16 H16B 109.5 . . ?
H16A C16 H16B 109.5 . . ?
C11 C16 H16C 109.5 . . ?
H16A C16 H16C 109.5 . . ?
H16B C16 H16C 109.5 . . ?
N6 C17 C18 109.45(19) . . ?
N6 C17 C20 122.9(2) . . ?
C18 C17 C20 127.6(2) . . ?
C19 C18 C17 106.38(19) . . ?
C19 C18 H18 126.8 . . ?
C17 C18 H18 126.8 . . ?
N5 C19 C18 107.88(19) . . ?
N5 C19 C24 123.8(2) . . ?
C18 C19 C24 128.3(2) . . ?
C17 C20 C23 111.01(19) . . ?
C17 C20 C22 110.05(19) . . ?
C23 C20 C22 109.5(2) . . ?
C17 C20 C21 108.7(2) . . ?
C23 C20 C21 109.0(2) . . ?
C22 C20 C21 108.6(2) . . ?
C20 C21 H21A 109.5 . . ?
C20 C21 H21B 109.5 . . ?
H21A C21 H21B 109.5 . . ?
C20 C21 H21C 109.5 . . ?
H21A C21 H21C 109.5 . . ?
H21B C21 H21C 109.5 . . ?
C20 C22 H22A 109.5 . . ?
C20 C22 H22B 109.5 . . ?
H22A C22 H22B 109.5 . . ?
C20 C22 H22C 109.5 . . ?
H22A C22 H22C 109.5 . . ?
H22B C22 H22C 109.5 . . ?
C20 C23 H23A 109.5 . . ?
C20 C23 H23B 109.5 . . ?
H23A C23 H23B 109.5 . . ?
C20 C23 H23C 109.5 . . ?
H23A C23 H23C 109.5 . . ?
H23B C23 H23C 109.5 . . ?
C19 C24 H24A 109.5 . . ?
C19 C24 H24B 109.5 . . ?
H24A C24 H24B 109.5 . . ?
C19 C24 H24C 109.5 . . ?
H24A C24 H24C 109.5 . . ?
H24B C24 H24C 109.5 . . ?
N7 C25 C26 120.4(2) . . ?
N7 C25 C30 120.8(2) . . ?
C26 C25 C30 118.8(2) . . ?
C27 C26 C25 119.5(2) . . ?
C27 C26 C31 119.1(2) . . ?
C25 C26 C31 121.4(2) . . ?
C28 C27 C26 121.6(2) . . ?
C28 C27 H27 119.2 . . ?
C26 C27 H27 119.2 . . ?
C27 C28 C29 119.2(2) . . ?
C27 C28 H28 120.4 . . ?
C29 C28 H28 120.4 . . ?
C28 C29 C30 121.5(2) . . ?
C28 C29 H29 119.2 . . ?
C30 C29 H29 119.2 . . ?
C29 C30 C25 119.4(2) . . ?
C29 C30 C34 120.9(2) . . ?
C25 C30 C34 119.7(2) . . ?
C33 C31 C26 111.6(2) . . ?
C33 C31 C32 110.1(2) . . ?
C26 C31 C32 111.97(19) . . ?
C33 C31 H31 107.6 . . ?
C26 C31 H31 107.6 . . ?
C32 C31 H31 107.6 . . ?
C31 C32 H32A 109.5 . . ?
C31 C32 H32B 109.5 . . ?
H32A C32 H32B 109.5 . . ?
C31 C32 H32C 109.5 . . ?
H32A C32 H32C 109.5 . . ?
H32B C32 H32C 109.5 . . ?
C31 C33 H33A 109.5 . . ?
C31 C33 H33B 109.5 . . ?
H33A C33 H33B 109.5 . . ?
C31 C33 H33C 109.5 . . ?
H33A C33 H33C 109.5 . . ?
H33B C33 H33C 109.5 . . ?
C36 C34 C35 108.8(2) . . ?
C36 C34 C30 112.2(2) . . ?
C35 C34 C30 114.6(2) . . ?
C36 C34 H34 106.9 . . ?
C35 C34 H34 106.9 . . ?
C30 C34 H34 106.9 . . ?
C34 C35 H35A 109.5 . . ?
C34 C35 H35B 109.5 . . ?
H35A C35 H35B 109.5 . . ?
C34 C35 H35C 109.5 . . ?
H35A C35 H35C 109.5 . . ?
H35B C35 H35C 109.5 . . ?
C34 C36 H36A 109.5 . . ?
C34 C36 H36B 109.5 . . ?
H36A C36 H36B 109.5 . . ?
C34 C36 H36C 109.5 . . ?
H36A C36 H36C 109.5 . . ?
H36B C36 H36C 109.5 . . ?
Dy1 C37 H37A 109.5 . . ?
Dy1 C37 H37B 109.5 . . ?
H37A C37 H37B 109.5 . . ?
Dy1 C37 H37C 109.5 . . ?
H37A C37 H37C 109.5 . . ?
H37B C37 H37C 109.5 . . ?
N1 B1 N5 109.46(17) . . ?
N1 B1 N3 108.84(17) . . ?
N5 B1 N3 113.61(18) . . ?
N1 B1 H1 109.2(13) . . ?
N5 B1 H1 108.5(13) . . ?
N3 B1 H1 107.1(13) . . ?
N7 Dy1 N4 98.15(7) . . ?
N7 Dy1 N6 94.13(7) . . ?
N4 Dy1 N6 94.33(6) . . ?
N7 Dy1 C37 86.61(8) . . ?
N4 Dy1 C37 130.41(8) . . ?
N6 Dy1 C37 134.76(8) . . ?
N7 Dy1 N2 166.20(7) . . ?
N4 Dy1 N2 74.52(6) . . ?
N6 Dy1 N2 75.11(6) . . ?
C37 Dy1 N2 107.08(7) . . ?
N7 Dy1 H7 21.2(7) . . ?
N4 Dy1 H7 112.9(7) . . ?
N6 Dy1 H7 107.1(7) . . ?
C37 Dy1 H7 65.6(8) . . ?
N2 Dy1 H7 171.7(8) . . ?
C3 N1 N2 109.74(17) . . ?
C3 N1 B1 127.85(18) . . ?
N2 N1 B1 122.40(17) . . ?
C1 N2 N1 106.12(17) . . ?
C1 N2 Dy1 139.81(14) . . ?
N1 N2 Dy1 113.11(12) . . ?
C11 N3 N4 109.20(18) . . ?
C11 N3 B1 128.02(18) . . ?
N4 N3 B1 121.37(17) . . ?
C9 N4 N3 106.95(17) . . ?
C9 N4 Dy1 135.51(15) . . ?
N3 N4 Dy1 111.75(12) . . ?
C19 N5 N6 109.45(17) . . ?
C19 N5 B1 126.65(18) . . ?
N6 N5 B1 123.30(16) . . ?
C17 N6 N5 106.84(17) . . ?
C17 N6 Dy1 138.81(14) . . ?
N5 N6 Dy1 113.58(12) . . ?
C25 N7 Dy1 155.84(16) . . ?
C25 N7 H7 110(2) . . ?
Dy1 N7 H7 87(2) . . ?
C12 C13 H13A 109.5 . . ?
C12 C13 H13B 109.5 . . ?
H13A C13 H13B 109.5 . . ?
C12 C13 H13C 109.5 . . ?
H13A C13 H13C 109.5 . . ?
H13B C13 H13C 109.5 . . ?
C12 C14 H14A 109.5 . . ?
C12 C14 H14B 109.5 . . ?
H14A C14 H14B 109.5 . . ?
C12 C14 H14C 109.5 . . ?
H14A C14 H14C 109.5 . . ?
H14B C14 H14C 109.5 . . ?
C12 C15 H15A 109.5 . . ?
C12 C15 H15B 109.5 . . ?
H15A C15 H15B 109.5 . . ?
C12 C15 H15C 109.5 . . ?
H15A C15 H15C 109.5 . . ?
H15B C15 H15C 109.5 . . ?
C12 C13A H13D 109.5 . . ?
C12 C13A H13E 109.5 . . ?
H13D C13A H13E 109.5 . . ?
C12 C13A H13F 109.5 . . ?
H13D C13A H13F 109.5 . . ?
H13E C13A H13F 109.5 . . ?
C12 C14A H14D 109.5 . . ?
C12 C14A H14E 109.5 . . ?
H14D C14A H14E 109.5 . . ?
C12 C14A H14F 109.5 . . ?
H14D C14A H14F 109.5 . . ?
H14E C14A H14F 109.5 . . ?
C12 C15A H15D 109.5 . . ?
C12 C15A H15E 109.5 . . ?
H15D C15A H15E 109.5 . . ?
C12 C15A H15F 109.5 . . ?
H15D C15A H15F 109.5 . . ?
H15E C15A H15F 109.5 . . ?

loop_
_geom_bond_atom_site_label_1
_geom_bond_atom_site_label_2
_geom_bond_distance
_geom_bond_site_symmetry_2
_geom_bond_publ_flag
C1 N2 1.340(3) . ?
C1 C2 1.392(3) . ?
C1 C4 1.512(3) . ?
C2 C3 1.371(3) . ?
C2 H2 0.9500 . ?
C3 N1 1.349(3) . ?
C3 C8 1.499(3) . ?
C4 C7 1.530(3) . ?
C4 C6 1.540(4) . ?
C4 C5 1.541(4) . ?
C5 H5A 0.9800 . ?
C5 H5B 0.9800 . ?
C5 H5C 0.9800 . ?
C6 H6A 0.9800 . ?
C6 H6B 0.9800 . ?
C6 H6C 0.9800 . ?
C7 H7A 0.9800 . ?
C7 H7B 0.9800 . ?
C7 H7C 0.9800 . ?
C8 H8A 0.9800 . ?
C8 H8B 0.9800 . ?
C8 H8C 0.9800 . ?
C9 N4 1.341(3) . ?
C9 C10 1.392(3) . ?
C9 C12 1.512(3) . ?
C10 C11 1.379(3) . ?
C10 H10 0.9500 . ?
C11 N3 1.354(3) . ?
C11 C16 1.495(3) . ?
C12 C15A 1.476(9) . ?
C12 C14 1.481(9) . ?
C12 C13 1.490(11) . ?
C12 C13A 1.551(9) . ?
C12 C15 1.585(9) . ?
C12 C14A 1.588(8) . ?
C16 H16A 0.9800 . ?
C16 H16B 0.9800 . ?
C16 H16C 0.9800 . ?
C17 N6 1.345(3) . ?
C17 C18 1.397(3) . ?
C17 C20 1.507(3) . ?
C18 C19 1.377(3) . ?
C18 H18 0.9500 . ?
C19 N5 1.356(3) . ?
C19 C24 1.487(3) . ?
C20 C23 1.520(4) . ?
C20 C22 1.524(4) . ?
C20 C21 1.533(4) . ?
C21 H21A 0.9800 . ?
C21 H21B 0.9800 . ?
C21 H21C 0.9800 . ?
C22 H22A 0.9800 . ?
C22 H22B 0.9800 . ?
C22 H22C 0.9800 . ?
C23 H23A 0.9800 . ?
C23 H23B 0.9800 . ?
C23 H23C 0.9800 . ?
C24 H24A 0.9800 . ?
C24 H24B 0.9800 . ?
C24 H24C 0.9800 . ?
C25 N7 1.391(3) . ?
C25 C26 1.411(3) . ?
C25 C30 1.426(3) . ?
C26 C27 1.395(3) . ?
C26 C31 1.524(3) . ?
C27 C28 1.381(4) . ?
C27 H27 0.9500 . ?
C28 C29 1.383(4) . ?
C28 H28 0.9500 . ?
C29 C30 1.389(3) . ?
C29 H29 0.9500 . ?
C30 C34 1.524(3) . ?
C31 C33 1.515(3) . ?
C31 C32 1.533(4) . ?
C31 H31 1.0000 . ?
C32 H32A 0.9800 . ?
C32 H32B 0.9800 . ?
C32 H32C 0.9800 . ?
C33 H33A 0.9800 . ?
C33 H33B 0.9800 . ?
C33 H33C 0.9800 . ?
C34 C36 1.519(4) . ?
C34 C35 1.523(4) . ?
C34 H34 1.0000 . ?
C35 H35A 0.9800 . ?
C35 H35B 0.9800 . ?
C35 H35C 0.9800 . ?
C36 H36A 0.9800 . ?
C36 H36B 0.9800 . ?
C36 H36C 0.9800 . ?
C37 Dy1 2.436(2) . ?
C37 H37A 0.9800 . ?
C37 H37B 0.9800 . ?
C37 H37C 0.9800 . ?
B1 N1 1.545(3) . ?
B1 N5 1.554(3) . ?
B1 N3 1.557(3) . ?
B1 H1 1.09(2) . ?
Dy1 N7 2.212(2) . ?
Dy1 N4 2.3752(17) . ?
Dy1 N6 2.4108(17) . ?
Dy1 N2 2.5163(18) . ?
Dy1 H7 2.33(3) . ?
N1 N2 1.378(2) . ?
N3 N4 1.382(2) . ?
N5 N6 1.379(2) . ?
N7 H7 0.84(3) . ?
C13 H13A 0.9800 . ?
C13 H13B 0.9800 . ?
C13 H13C 0.9800 . ?
C14 H14A 0.9800 . ?
C14 H14B 0.9800 . ?
C14 H14C 0.9800 . ?
C15 H15A 0.9800 . ?
C15 H15B 0.9800 . ?
C15 H15C 0.9800 . ?
C13A H13D 0.9800 . ?
C13A H13E 0.9800 . ?
C13A H13F 0.9800 . ?
C14A H14D 0.9800 . ?
C14A H14E 0.9800 . ?
C14A H14F 0.9800 . ?
C15A H15D 0.9800 . ?
C15A H15E 0.9800 . ?
C15A H15F 0.9800 . ?
